data_2002494
loop_
_publ_author_name
'Mueller-Buschbaum, Hk'
'Boje, J'

_publ_section_title
;
Zur Kenntnis eines Halogenooxo-Cobaltats(III): Sr8 Co6 O15 Cl4
;
_journal_name_full
;
Zeitschrift fuer Anorganische und Allgemeine Chemie
;
_journal_page_first 73
_journal_page_last 78
_journal_paper_doi 10.1002/zaac.19915920108
_journal_volume 592
_journal_year 1991
_chemical_formula_structural 'Sr8 Co6 O15 Cl4'
_chemical_formula_sum 'Cl4 Co6 O15 Sr8'
_chemical_name_systematic
;
Strontium cobalt(III) oxide chloride (8/6/15/4)
;
_space_group_IT_number 139
_symmetry_cell_setting tetragonal
_symmetry_Int_Tables_number 139
_symmetry_space_group_name_Hall '-I 4 2'
_symmetry_space_group_name_H-M 'I 4/m m m'
_cell_angle_alpha 90
_cell_angle_beta 90
_cell_angle_gamma 90
_cell_formula_units_Z 1
_cell_length_a 3.9273(14)
_cell_length_b 3.9273(14)
_cell_length_c 31.42859(1710)
_cell_volume 484.7
_refine_ls_R_factor_all 0.086
_cod_database_code 2002494

loop_
_symmetry_equiv_pos_as_xyz
x,y,z
-x,-y,z
-x,y,z
x,-y,z
-y,x,z
y,-x,z
y,x,z
-y,-x,z
-x,-y,-z
x,y,-z
x,-y,-z
-x,y,-z
y,-x,-z
-y,x,-z
-y,-x,-z
y,x,-z
1/2+x,1/2+y,1/2+z
1/2-x,1/2-y,1/2+z
1/2-x,1/2+y,1/2+z
1/2+x,1/2-y,1/2+z
1/2-y,1/2+x,1/2+z
1/2+y,1/2-x,1/2+z
1/2+y,1/2+x,1/2+z
1/2-y,1/2-x,1/2+z
1/2-x,1/2-y,1/2-z
1/2+x,1/2+y,1/2-z
1/2+x,1/2-y,1/2-z
1/2-x,1/2+y,1/2-z
1/2+y,1/2-x,1/2-z
1/2-y,1/2+x,1/2-z
1/2-y,1/2-x,1/2-z
1/2+y,1/2+x,1/2-z

loop_
_atom_site_label
_atom_site_type_symbol
_atom_site_symmetry_multiplicity
_atom_site_Wyckoff_symbol
_atom_site_fract_x
_atom_site_fract_y
_atom_site_fract_z
_atom_site_occupancy
_atom_site_attached_hydrogens
_atom_site_calc_flag
Co1 Co3+ 2 a 0. 0. 0. 1. 0 d
Co2 Co3+ 4 e 0. 0. 0.1209(5) 1. 0 d
Sr1 Sr2+ 4 e 0. 0. 0.4344(3) 1. 0 d
Sr2 Sr2+ 4 e 0. 0. 0.3201(3) 1. 0 d
Cl1 Cl1- 4 e 0. 0. 0.2161(7) 1. 0 d
O1 O2- 8 g 0. 0.5 0.1276(12) 1. 0 d
O2 O2- 4 e 0. 0. 0.0636(24) 1. 0 d
O3 O2- 4 c 0. 0.5 0. 0.75 0 d

loop_
_atom_type_symbol
_atom_type_oxidation_number
Co3+ 3.000
Sr2+ 2.000
Cl1- -1.000
O2- -2.000
